data_7011085
loop_
_publ_author_name
'Funston, Alison M.'
'McFadyen, W. David'
'Tregloan, Peter A.'

_publ_section_title
;
 A pulse radiolysis study of the rate of ligand dissociation from mixed
 ligand cobalt(ii) complexes
;
_journal_issue 9
_journal_name_full 'Journal of the Chemical Society, Dalton Transactions'
_journal_page_first 2053
_journal_paper_doi 10.1039/b107392n
_journal_year 2002
_chemical_formula_moiety C10H23N6Cl3O11.5Co
_chemical_formula_sum 'C10 H20 Cl3 Co N6 O11.5'
_chemical_formula_weight 573.60
_chemical_name_common '[Co(bipy)(NH3)4](ClO4)2.5(Cl)0.5.1.5H2O'
_chemical_name_systematic
;
tetra(ammino)(2,2'-bipyridine)cobalt(III) perchlorate hydrate
;
_space_group_IT_number 54
_symmetry_cell_setting orthorhombic
_symmetry_space_group_name_Hall '-P 2a 2ac'
_symmetry_space_group_name_H-M 'P c c a'
_atom_sites_solution_hydrogens geom
_atom_sites_solution_primary direct
_atom_sites_solution_secondary difmap
_audit_creation_method shelxl-97
_cell_angle_alpha 90.00
_cell_angle_beta 90.00
_cell_angle_gamma 90.00
_cell_formula_units_Z 16
_cell_length_a 18.499(3)
_cell_length_b 32.113(5)
_cell_length_c 14.620(3)
_cell_measurement_reflns_used 25
_cell_measurement_temperature 293(1)
_cell_measurement_theta_max 11.90
_cell_measurement_theta_min 4.36
_cell_volume 8685(3)
_computing_cell_refinement 'CAD-4 Software'
_computing_data_collection 'CAD-4 Software (Enraf-Nonius, 1989)'
_computing_data_reduction 'XCAD4 (Harms & Wocadlo, 1995)'
_computing_molecular_graphics 'ORTEPIII For WINDOWS (L. J. Farrugia, J. Appl'
_computing_publication_material SHELXL-97
_computing_structure_refinement 'shelxl-97 (sheldrick, 1997)'
_computing_structure_solution 'SHELXS-97 (Sheldrick, 1990)'
_diffrn_ambient_temperature 293(1)
_diffrn_measured_fraction_theta_full 0.997
_diffrn_measured_fraction_theta_max 0.997
_diffrn_measurement_device_type 'Enraf Nonius CAD4-MachS Diffractometer'
_diffrn_measurement_method w
_diffrn_radiation_monochromator graphite
_diffrn_radiation_source 'fine-focus sealed tube'
_diffrn_radiation_type mok\a
_diffrn_radiation_wavelength 0.71073
_diffrn_reflns_av_R_equivalents 0.0000
_diffrn_reflns_av_sigmaI/netI 0.0918
_diffrn_reflns_limit_h_max 22
_diffrn_reflns_limit_h_min 0
_diffrn_reflns_limit_k_max 38
_diffrn_reflns_limit_k_min 0
_diffrn_reflns_limit_l_max 17
_diffrn_reflns_limit_l_min 0
_diffrn_reflns_number 7680
_diffrn_reflns_theta_full 25.05
_diffrn_reflns_theta_max 25.05
_diffrn_reflns_theta_min 1.89
_diffrn_standards_decay_% 35
_diffrn_standards_interval_time 160
_diffrn_standards_number 3
_exptl_absorpt_coefficient_mu 1.227
_exptl_absorpt_correction_T_max 0.7275
_exptl_absorpt_correction_T_min 0.3502
_exptl_absorpt_correction_type empirical
_exptl_absorpt_process_details 'Walker, N. & Stuart, D (1983) Acta'
_exptl_crystal_colour orange
_exptl_crystal_density_diffrn 1.755
_exptl_crystal_density_method 'not measured'
_exptl_crystal_description prism
_exptl_crystal_F_000 4672
_exptl_crystal_size_max 0.36
_exptl_crystal_size_mid 0.36
_exptl_crystal_size_min 0.24
_refine_diff_density_max 1.018
_refine_diff_density_min -0.932
_refine_diff_density_rms 0.174
_refine_ls_extinction_method none
_refine_ls_goodness_of_fit_ref 1.092
_refine_ls_hydrogen_treatment mixed
_refine_ls_matrix_type full
_refine_ls_number_parameters 619
_refine_ls_number_reflns 7680
_refine_ls_number_restraints 102
_refine_ls_restrained_S_all 1.090
_refine_ls_R_factor_all 0.1637
_refine_ls_R_factor_gt 0.0990
_refine_ls_shift/su_max 0.000
_refine_ls_shift/su_mean 0.000
_refine_ls_structure_factor_coef Fsqd
_refine_ls_weighting_details 'calc w=1/[\s^2^(fo^2^)+(0.1768p)^2^+60.0270p] where p=(fo^2^+2fc^2^)/3'
_refine_ls_weighting_scheme calc
_refine_ls_wR_factor_gt 0.3061
_refine_ls_wR_factor_ref 0.3455
_reflns_number_gt 4202
_reflns_number_total 7680
_reflns_threshold_expression >2sigma(i)
_cod_data_source_file b107392n.txt
_cod_data_source_block af9
_cod_depositor_comments
;
The following automatic conversions were performed:
'_symmetry_cell_setting' value 'ORTHORHOMBIC' changed to 'orthorhombic'
according to '/home/saulius/struct/CIF-dictionaries/cif_core.dic'
dictionary named 'cif_core.dic' version 2.4.1 from
2010-06-29.

'_exptl_absorpt_correction_type' value 'Empirical' changed to
'empirical' according to
'/home/saulius/struct/CIF-dictionaries/cif_core.dic' dictionary named
'cif_core.dic' version 2.4.1 from
2010-06-29.

'_refine_ls_structure_factor_coef' value 'fsqd' changed to
'Fsqd' according to '/home/saulius/struct/CIF-dictionaries/cif_core.dic'
dictionary named 'cif_core.dic' version 2.4.1 from
2010-06-29.

'_atom_site_adp_type' value 'uani' changed to 'Uani'
according to '/home/saulius/struct/CIF-dictionaries/cif_core.dic'
dictionary named 'cif_core.dic' version 2.4.1 from 2010-06-29 (66
times).

'_atom_site_adp_type' value 'uiso' changed to 'Uiso' according to
'/home/saulius/struct/CIF-dictionaries/cif_core.dic' dictionary named
'cif_core.dic' version 2.4.1 from 2010-06-29
(55 times).

'_atom_site_refinement_flags' value 'r' changed to 'R' according
to '/home/saulius/struct/CIF-dictionaries/cif_core.dic' dictionary named
'cif_core.dic' version 2.4.1 from 2010-06-29 (40 times).

'_atom_site_refinement_flags' value 's' changed to 'S' according
to '/home/saulius/struct/CIF-dictionaries/cif_core.dic' dictionary named
'cif_core.dic' version 2.4.1 from 2010-06-29 (6 times).

'_atom_site_refinement_flags' value 'p' changed to 'P' according
to '/home/saulius/struct/CIF-dictionaries/cif_core.dic' dictionary named
'cif_core.dic' version 2.4.1 from 2010-06-29 (14 times).

'_atom_site_refinement_flags' value 'u' changed to 'U' according
to '/home/saulius/struct/CIF-dictionaries/cif_core.dic' dictionary named
'cif_core.dic' version 2.4.1 from 2010-06-29.

'_geom_angle_publ_flag'
value 'Y' changed to 'y' according to
'/home/saulius/struct/CIF-dictionaries/cif_core.dic' dictionary named
'cif_core.dic' version 2.4.1 from 2010-06-29 (30 times).

'_geom_bond_publ_flag' value 'Y' changed to 'y' according to
'/home/saulius/struct/CIF-dictionaries/cif_core.dic' dictionary named
'cif_core.dic' version 2.4.1 from 2010-06-29 (12 times).

Automatic conversion script
Id: cif_fix_enum 1527 2010-12-29 10:47:43Z saulius 

The following automatic conversions were performed:

'_atom_site_refinement_flags' value 'su' changed to 'SU' according to
the built-in table from CIF Core dictionary named 'cif_core.dic'
version 2.4.1 from 2010-06-29.

'_atom_site_refinement_flags' value 'pu' changed to 'PU' according to
the built-in table from CIF Core dictionary named 'cif_core.dic'
version 2.4.1 from 2010-06-29 (15 times).

Automatic conversion script
Id: cif_fix_values 3143 2015-03-26 13:38:13Z robertas 
;
_cod_database_code 7011085

loop_
_symmetry_equiv_pos_as_xyz
'x, y, z'
'-x+1/2, -y, z'
'x+1/2, -y, -z+1/2'
'-x, y, -z+1/2'
'-x, -y, -z'
'x-1/2, y, -z'
'-x-1/2, y, z-1/2'
'x, -y, z-1/2'

loop_
_atom_site_label
_atom_site_type_symbol
_atom_site_fract_x
_atom_site_fract_y
_atom_site_fract_z
_atom_site_U_iso_or_equiv
_atom_site_adp_type
_atom_site_occupancy
_atom_site_symmetry_multiplicity
_atom_site_calc_flag
_atom_site_refinement_flags
_atom_site_disorder_assembly
_atom_site_disorder_group
co1 Co 0.10140(8) 0.15308(5) 0.98174(10) 0.0324(4) Uani 1 1 d . . .
n1 N 0.1960(5) 0.1563(3) 0.9253(6) 0.035(2) Uani 1 1 d . . .
c2 C 0.2183(6) 0.1209(4) 0.8827(8) 0.038(3) Uani 1 1 d . . .
c3 C 0.2831(7) 0.1185(5) 0.8370(9) 0.051(3) Uani 1 1 d . . .
h3 H 0.2958 0.0943 0.8059 0.056 Uiso 1 1 calc R . .
c4 C 0.3277(7) 0.1514(6) 0.8378(9) 0.061(4) Uani 1 1 d . . .
h4 H 0.3734 0.1494 0.8115 0.067 Uiso 1 1 calc R . .
c5 C 0.3053(7) 0.1889(5) 0.8787(10) 0.059(4) Uani 1 1 d . . .
h5 H 0.3345 0.2124 0.8758 0.065 Uiso 1 1 calc R . .
c6 C 0.2405(7) 0.1905(4) 0.9225(9) 0.049(3) Uani 1 1 d . . .
h6 H 0.2262 0.2151 0.9509 0.054 Uiso 1 1 calc R . .
n1' N 0.1091(5) 0.0950(3) 0.9472(6) 0.037(2) Uani 1 1 d . . .
c2' C 0.1691(7) 0.0871(5) 0.8945(9) 0.049(3) Uani 1 1 d . . .
c3' C 0.1798(8) 0.0470(5) 0.8565(11) 0.060(4) Uani 1 1 d . . .
h3' H 0.2206 0.0412 0.8217 0.066 Uiso 1 1 calc R . .
c4' C 0.1295(9) 0.0174(5) 0.8718(12) 0.072(5) Uani 1 1 d . . .
h4' H 0.1361 -0.0089 0.8465 0.079 Uiso 1 1 calc R . .
c5' C 0.0701(9) 0.0247(5) 0.9226(11) 0.067(4) Uani 1 1 d . . .
h5' H 0.0352 0.0042 0.9317 0.074 Uiso 1 1 calc R . .
c6' C 0.0630(8) 0.0643(4) 0.9611(10) 0.057(4) Uani 1 1 d . . .
h6' H 0.0234 0.0693 0.9988 0.062 Uiso 1 1 calc R . .
n2 N 0.0049(6) 0.1462(3) 1.0373(7) 0.046(3) Uani 1 1 d . . .
h2a H -0.0106 0.1203 1.0281 0.051 Uiso 1 1 calc R . .
h2b H -0.0259 0.1641 1.0117 0.051 Uiso 1 1 calc R . .
h2c H 0.0075 0.1512 1.0971 0.051 Uiso 1 1 calc R . .
n3 N 0.0980(5) 0.2120(3) 1.0116(7) 0.040(2) Uani 1 1 d . . .
h3a H 0.0580 0.2173 1.0435 0.045 Uiso 1 1 calc R . .
h3b H 0.0978 0.2268 0.9603 0.045 Uiso 1 1 calc R . .
h3c H 0.1366 0.2187 1.0448 0.045 Uiso 1 1 calc R . .
n4 N 0.1482(6) 0.1394(3) 1.0996(7) 0.047(3) Uani 1 1 d . . .
h4a H 0.1215 0.1207 1.1294 0.052 Uiso 1 1 calc R . .
h4b H 0.1522 0.1623 1.1332 0.052 Uiso 1 1 calc R . .
h4c H 0.1919 0.1288 1.0891 0.052 Uiso 1 1 calc R . .
n5 N 0.0557(6) 0.1655(3) 0.8647(6) 0.043(3) Uani 1 1 d . . .
h5a H 0.0768 0.1506 0.8209 0.048 Uiso 1 1 calc R . .
h5b H 0.0606 0.1925 0.8524 0.048 Uiso 1 1 calc R . .
h5c H 0.0090 0.1590 0.8675 0.048 Uiso 1 1 calc R . .
co2 Co 0.11315(7) 0.35414(5) 0.50049(10) 0.0295(4) Uani 1 1 d . . .
n1" N 0.0436(5) 0.3972(3) 0.4692(6) 0.035(2) Uani 1 1 d . . .
c2" C 0.0686(7) 0.4257(4) 0.4088(8) 0.042(3) Uani 1 1 d . . .
c3" C 0.0273(9) 0.4593(4) 0.3796(11) 0.063(4) Uani 1 1 d . . .
h3" H 0.0468 0.4794 0.3410 0.069 Uiso 1 1 calc R . .
c4" C -0.0424(8) 0.4620(4) 0.4091(13) 0.070(5) Uani 1 1 d . . .
h4" H -0.0723 0.4833 0.3885 0.077 Uiso 1 1 calc R . .
c5" C -0.0690(8) 0.4313(6) 0.4728(13) 0.074(5) Uani 1 1 d . . .
h5" H -0.1163 0.4323 0.4943 0.082 Uiso 1 1 calc R . .
c6" C -0.0235(7) 0.4015(5) 0.5001(11) 0.059(4) Uani 1 1 d . . .
h6" H -0.0399 0.3825 0.5435 0.065 Uiso 1 1 calc R . .
n1"' N 0.1753(5) 0.3858(3) 0.4177(6) 0.037(2) Uani 1 1 d . . .
c2"' C 0.1433(6) 0.4185(4) 0.3785(8) 0.037(3) Uani 1 1 d . . .
c3"' C 0.1794(8) 0.4438(5) 0.3174(10) 0.060(4) Uani 1 1 d . . .
h3'" H 0.1557 0.4661 0.2900 0.066 Uiso 1 1 calc R . .
c4"' C 0.2504(9) 0.4357(5) 0.2975(9) 0.059(4) Uani 1 1 d . . .
h4"' H 0.2750 0.4515 0.2542 0.065 Uiso 1 1 calc R . .
c5"' C 0.2827(8) 0.4055(5) 0.3407(10) 0.061(4) Uani 1 1 d . . .
h5"' H 0.3317 0.4010 0.3309 0.068 Uiso 1 1 calc R . .
c6"' C 0.2452(7) 0.3795(4) 0.4018(8) 0.043(3) Uani 1 1 d . . .
h6"' H 0.2693 0.3579 0.4312 0.047 Uiso 1 1 calc R . .
n2" N 0.1841(5) 0.3101(3) 0.5236(7) 0.036(2) Uani 1 1 d . . .
h2a" H 0.2185 0.3198 0.5605 0.040 Uiso 1 1 calc R . .
h2b" H 0.2037 0.3021 0.4709 0.040 Uiso 1 1 calc R . .
h2c" H 0.1623 0.2885 0.5499 0.040 Uiso 1 1 calc R . .
n3" N 0.0455(5) 0.3255(3) 0.5847(7) 0.044(3) Uani 1 1 d . . .
h3a" H 0.0210 0.3443 0.6167 0.048 Uiso 1 1 calc R . .
h3b" H 0.0704 0.3093 0.6227 0.048 Uiso 1 1 calc R . .
h3c" H 0.0149 0.3100 0.5525 0.048 Uiso 1 1 calc R . .
n4" N 0.0758(5) 0.3199(3) 0.3993(7) 0.043(2) Uani 1 1 d . . .
h4a" H 0.1113 0.3043 0.3767 0.047 Uiso 1 1 calc R . .
h4b" H 0.0586 0.3365 0.3555 0.047 Uiso 1 1 calc R . .
h4c" H 0.0406 0.3035 0.4198 0.047 Uiso 1 1 calc R . .
n5" N 0.1519(5) 0.3867(3) 0.6033(6) 0.039(2) Uani 1 1 d . . .
h5a" H 0.1213 0.4072 0.6170 0.042 Uiso 1 1 calc R . .
h5b" H 0.1945 0.3975 0.5878 0.042 Uiso 1 1 calc R . .
h5c" H 0.1574 0.3703 0.6518 0.042 Uiso 1 1 calc R . .
cl1 Cl 0.0000 0.06811(17) 0.2500 0.0666(15) Uani 1 2 d S . .
o11 O 0.0000 0.0268(10) 0.2500 0.152(6) Uiso 1 2 d S . .
o12 O 0.049(2) 0.0779(13) 0.331(3) 0.152(6) Uiso 0.50 1 d P . .
o13 O -0.075(2) 0.0835(13) 0.281(3) 0.152(6) Uiso 0.50 1 d P . .
o14 O 0.006(3) 0.0817(14) 0.167(3) 0.152(6) Uiso 0.50 1 d P . .
cl2 Cl 0.0000 0.43291(14) 0.7500 0.0439(10) Uani 1 2 d S . .
o21 O 0.0000 0.3871(7) 0.7500 0.119(7) Uani 1 2 d SU . .
o22 O 0.0136(17) 0.4439(9) 0.655(2) 0.102(9) Uani 0.50 1 d PU . .
o23 O 0.0635(16) 0.4510(10) 0.795(2) 0.103(9) Uani 0.50 1 d PU . .
o24 O -0.0600(13) 0.4507(8) 0.781(2) 0.079(7) Uani 0.50 1 d PU . .
cl3 Cl 0.0000 0.22087(16) 0.2500 0.0457(11) Uani 1 2 d S . .
o31 O 0.0329(13) 0.2293(8) 0.3407(16) 0.070(6) Uani 0.50 1 d PU . .
o32 O 0.0670(16) 0.2100(9) 0.210(2) 0.090(8) Uani 0.50 1 d PU . .
o33 O -0.025(2) 0.2517(13) 0.207(3) 0.143(13) Uani 0.50 1 d PU . .
o34 O -0.0337(17) 0.1881(11) 0.293(2) 0.104(9) Uani 0.50 1 d PU . .
cl4 Cl 0.35735(19) 0.29143(11) 0.3178(2) 0.0522(8) Uani 1 1 d . . .
o41a O 0.3864(14) 0.3220(8) 0.3768(17) 0.065(7) Uani 0.50 1 d PU a 1
o42a O 0.3919(19) 0.2515(11) 0.321(3) 0.088(11) Uani 0.50 1 d PU a 1
o43a O 0.281(2) 0.2825(14) 0.355(3) 0.078(12) Uani 0.50 1 d PU a 1
o44a O 0.3445(12) 0.3074(7) 0.2277(15) 0.049(5) Uani 0.50 1 d PU a 1
o41b O 0.3925(15) 0.3304(8) 0.335(2) 0.073(8) Uani 0.50 1 d PU a 2
o42b O 0.4135(14) 0.2614(8) 0.335(2) 0.059(7) Uani 0.50 1 d PU a 2
o43b O 0.2986(18) 0.2852(12) 0.373(2) 0.061(9) Uani 0.50 1 d PU a 2
o44b O 0.3356(15) 0.2878(8) 0.2206(18) 0.069(7) Uani 0.50 1 d PU a 2
cl5 Cl 0.13264(18) 0.33405(13) 0.1512(2) 0.0584(10) Uani 1 1 d . b 2
o51 O 0.0800(6) 0.3596(4) 0.1956(8) 0.082(4) Uani 1 1 d . b 2
o52 O 0.0959(8) 0.3106(4) 0.0838(9) 0.100(4) Uani 1 1 d . b 2
o53 O 0.1626(7) 0.3070(4) 0.2198(8) 0.087(4) Uani 1 1 d . b 2
o54 O 0.1879(6) 0.3587(4) 0.1088(10) 0.096(4) Uani 1 1 d . b 2
cl6 Cl 0.07435(19) 0.22967(11) 0.5456(3) 0.0574(9) Uani 1 1 d . c 2
cl7 Cl 0.7500 0.5000 0.4436(4) 0.0566(13) Uani 1 2 d S . 2
o71 O 0.8058(16) 0.4966(10) 0.367(2) 0.105(4) Uiso 0.50 1 d P . 2
o72 O 0.7385(16) 0.5461(9) 0.455(2) 0.105(4) Uiso 0.50 1 d P . 2
o73 O 0.7967(16) 0.4867(9) 0.516(2) 0.105(4) Uiso 0.50 1 d P . 2
o74 O 0.6871(17) 0.4764(10) 0.415(2) 0.105(4) Uiso 0.50 1 d P . 2
cl8 Cl 0.3467(3) 0.07678(18) 0.0806(3) 0.0837(14) Uani 1 1 d . d 2
o81 O 0.3792(11) 0.0498(6) 0.1391(14) 0.145(6) Uani 1 1 d U d 2
o82a O 0.375(2) 0.1132(14) 0.047(3) 0.145(8) Uiso 0.50 1 d P e 1
o83a O 0.303(2) 0.1142(13) 0.077(3) 0.145(8) Uiso 0.50 1 d P e 1
o84a O 0.295(2) 0.0467(13) 0.032(3) 0.145(8) Uiso 0.50 1 d P f 1
o82b O 0.400(2) 0.1070(13) 0.113(3) 0.141(8) Uiso 0.50 1 d P d 2
o83b O 0.294(2) 0.0953(13) 0.131(3) 0.141(8) Uiso 0.50 1 d P d 2
o84b O 0.383(2) 0.0760(13) -0.002(3) 0.141(8) Uiso 0.50 1 d P d 2
o1 O 0.2176(6) 0.2258(4) 0.1446(8) 0.085(4) Uani 1 1 d . g 2
o2 O 0.0000 0.0944(5) 0.7500 0.080(5) Uani 1 2 d S h 2
o3 O 0.1530(7) 0.1828(4) 0.7046(8) 0.088(4) Uani 1 1 d . i 2
o4 O 0.1761(16) 0.0429(9) 0.169(2) 0.106(9) Uiso 0.50 1 d P j 2

loop_
_atom_site_aniso_label
_atom_site_aniso_U_11
_atom_site_aniso_U_22
_atom_site_aniso_U_33
_atom_site_aniso_U_23
_atom_site_aniso_U_13
_atom_site_aniso_U_12
co1 0.0322(8) 0.0407(8) 0.0244(7) 0.0009(6) 0.0031(6) 0.0023(7)
n1 0.038(5) 0.038(5) 0.029(5) -0.002(4) -0.001(4) 0.003(4)
c2 0.037(6) 0.041(6) 0.036(6) -0.006(5) 0.004(5) 0.004(5)
c3 0.034(7) 0.071(9) 0.046(8) -0.007(7) 0.003(6) 0.004(7)
c4 0.030(7) 0.114(13) 0.039(7) -0.003(8) 0.007(6) -0.009(8)
c5 0.043(8) 0.084(11) 0.050(8) -0.015(8) 0.004(7) -0.022(8)
c6 0.052(8) 0.046(7) 0.048(8) -0.005(6) -0.003(7) -0.018(6)
n1' 0.040(5) 0.040(5) 0.030(5) 0.004(4) 0.005(4) 0.005(5)
c2' 0.038(7) 0.062(8) 0.046(7) -0.006(7) 0.006(6) 0.011(6)
c3' 0.055(9) 0.053(8) 0.072(10) -0.010(8) 0.017(8) 0.008(7)
c4' 0.079(11) 0.044(8) 0.094(13) -0.026(8) 0.011(10) -0.006(8)
c5' 0.079(11) 0.044(8) 0.079(11) 0.004(8) 0.032(9) -0.014(8)
c6' 0.073(10) 0.044(7) 0.053(8) 0.001(6) 0.034(8) -0.004(7)
n2 0.045(6) 0.044(6) 0.049(6) 0.005(5) 0.009(5) 0.002(5)
n3 0.041(5) 0.050(6) 0.031(5) 0.002(5) 0.002(5) -0.003(5)
n4 0.055(7) 0.053(6) 0.033(5) 0.008(5) 0.006(5) 0.011(5)
n5 0.043(6) 0.063(7) 0.023(5) 0.000(5) 0.002(4) 0.001(5)
co2 0.0235(7) 0.0402(8) 0.0247(7) 0.0002(6) 0.0015(6) 0.0007(6)
n1" 0.033(5) 0.041(5) 0.032(5) -0.001(4) -0.001(4) 0.004(4)
c2" 0.052(7) 0.039(7) 0.036(7) 0.003(5) -0.008(6) 0.004(6)
c3" 0.067(10) 0.043(8) 0.078(11) 0.024(7) 0.005(9) 0.013(7)
c4" 0.055(9) 0.044(8) 0.111(14) 0.015(9) -0.018(10) 0.019(7)
c5" 0.038(8) 0.093(13) 0.092(13) 0.002(11) 0.008(8) 0.017(8)
c6" 0.029(6) 0.087(10) 0.061(9) -0.001(8) 0.002(7) 0.021(7)
n1"' 0.034(5) 0.052(6) 0.026(5) 0.000(4) 0.010(4) -0.005(5)
c2"' 0.040(7) 0.042(6) 0.030(6) 0.012(5) 0.000(5) -0.001(6)
c3"' 0.062(9) 0.060(9) 0.058(9) 0.017(7) -0.003(8) -0.009(8)
c4"' 0.061(9) 0.077(10) 0.040(7) 0.017(7) 0.005(7) -0.008(8)
c5"' 0.054(8) 0.082(11) 0.049(8) -0.010(8) 0.007(7) -0.031(8)
c6"' 0.032(6) 0.060(8) 0.036(6) 0.004(6) 0.015(6) 0.003(6)
n2" 0.032(5) 0.027(5) 0.049(6) 0.007(4) 0.012(5) 0.003(4)
n3" 0.031(5) 0.056(6) 0.044(6) 0.002(5) 0.009(5) -0.003(5)
n4" 0.036(5) 0.057(6) 0.036(6) -0.005(5) -0.005(5) -0.006(5)
n5" 0.037(5) 0.053(6) 0.025(5) -0.008(4) -0.001(4) -0.006(5)
cl1 0.095(4) 0.056(3) 0.048(3) 0.000 -0.012(3) 0.000
cl2 0.051(3) 0.046(2) 0.034(2) 0.000 0.004(2) 0.000
o21 0.129(11) 0.106(10) 0.122(10) 0.000 0.004(9) 0.000
o22 0.117(12) 0.104(11) 0.085(11) 0.009(9) 0.012(9) -0.001(9)
o23 0.096(12) 0.102(12) 0.110(12) -0.003(9) -0.016(9) -0.008(9)
o24 0.071(10) 0.074(10) 0.092(10) -0.011(8) 0.012(9) 0.003(8)
cl3 0.040(2) 0.063(3) 0.035(2) 0.000 -0.0037(19) 0.000
o31 0.079(10) 0.076(9) 0.056(9) -0.013(8) -0.014(8) 0.008(8)
o32 0.093(11) 0.080(11) 0.098(11) 0.004(9) 0.013(9) 0.015(9)
o33 0.156(16) 0.132(15) 0.139(16) 0.018(10) -0.005(10) 0.010(10)
o34 0.103(12) 0.109(12) 0.101(12) 0.025(9) -0.002(9) -0.009(9)
cl4 0.057(2) 0.060(2) 0.0398(17) 0.0083(15) -0.0052(16) 0.0042(17)
o41a 0.064(10) 0.072(10) 0.059(10) -0.011(8) -0.012(8) -0.002(8)
o42a 0.090(14) 0.080(14) 0.093(14) -0.001(9) -0.001(9) 0.009(9)
o43a 0.075(15) 0.082(14) 0.076(15) -0.001(9) 0.005(9) 0.001(9)
o44a 0.058(9) 0.052(9) 0.038(8) 0.005(7) -0.007(7) -0.004(8)
o41b 0.070(10) 0.069(10) 0.079(11) 0.007(9) 0.000(9) -0.013(8)
o42b 0.053(10) 0.056(10) 0.069(10) 0.005(8) -0.015(8) 0.003(8)
o43b 0.057(12) 0.071(12) 0.054(11) -0.001(8) 0.011(9) -0.011(9)
o44b 0.075(11) 0.069(10) 0.062(10) 0.005(9) -0.003(8) 0.011(9)
cl5 0.0398(17) 0.084(3) 0.0511(19) 0.0002(19) 0.0044(16) 0.0034(18)
o51 0.068(7) 0.093(8) 0.084(8) 0.005(7) 0.032(7) 0.018(6)
o52 0.120(11) 0.096(9) 0.083(9) -0.014(8) -0.020(8) -0.009(9)
o53 0.088(8) 0.099(9) 0.076(8) -0.001(7) -0.011(7) 0.022(7)
o54 0.070(7) 0.087(9) 0.130(11) -0.011(8) 0.048(8) -0.029(7)
cl6 0.0506(19) 0.054(2) 0.068(2) -0.0060(17) 0.0002(18) -0.0103(16)
cl7 0.052(3) 0.066(3) 0.052(3) 0.000 0.000 0.020(3)
cl8 0.070(3) 0.104(4) 0.077(3) 0.019(3) 0.004(2) 0.012(3)
o81 0.150(10) 0.141(10) 0.144(10) 0.033(8) -0.012(8) 0.007(8)
o1 0.078(8) 0.101(9) 0.074(8) -0.031(7) -0.030(7) 0.012(7)
o2 0.090(12) 0.080(11) 0.069(10) 0.000 -0.032(9) 0.000
o3 0.096(9) 0.105(9) 0.062(7) 0.003(7) -0.004(7) -0.011(8)

loop_
_atom_type_symbol
_atom_type_description
_atom_type_scat_dispersion_real
_atom_type_scat_dispersion_imag
_atom_type_scat_source
C C 0.0033 0.0016 'international tables vol c tables 4.2.6.8 and 6.1.1.4'
H H 0.0000 0.0000 'international tables vol c tables 4.2.6.8 and 6.1.1.4'
Cl Cl 0.1484 0.1585 'international tables vol c tables 4.2.6.8 and 6.1.1.4'
Co Co 0.3494 0.9721 'international tables vol c tables 4.2.6.8 and 6.1.1.4'
N N 0.0061 0.0033 'international tables vol c tables 4.2.6.8 and 6.1.1.4'
O O 0.0106 0.0060 'international tables vol c tables 4.2.6.8 and 6.1.1.4'

loop_
_geom_angle_atom_site_label_1
_geom_angle_atom_site_label_2
_geom_angle_atom_site_label_3
_geom_angle
_geom_angle_site_symmetry_1
_geom_angle_site_symmetry_3
_geom_angle_publ_flag
n1 co1 n1' 82.8(4) . . y
n1 co1 n3 94.2(4) . . y
n1' co1 n3 176.8(4) . . y
n1 co1 n5 90.4(4) . . y
n1' co1 n5 90.0(4) . . y
n3 co1 n5 89.1(4) . . y
n1 co1 n2 176.5(4) . . y
n1' co1 n2 93.8(4) . . y
n3 co1 n2 89.2(4) . . y
n5 co1 n2 89.5(5) . . y
n1 co1 n4 89.3(4) . . y
n1' co1 n4 88.9(4) . . y
n3 co1 n4 92.0(4) . . y
n5 co1 n4 178.9(5) . . y
n2 co1 n4 90.7(4) . . y
c2 n1 c6 118.3(10) . . ?
c2 n1 co1 115.1(8) . . ?
c6 n1 co1 126.6(8) . . ?
n1 c2 c3 122.2(12) . . ?
n1 c2 c2' 112.7(10) . . ?
c3 c2 c2' 125.0(12) . . ?
c4 c3 c2 119.3(14) . . ?
c3 c4 c5 119.7(13) . . ?
c6 c5 c4 119.6(14) . . ?
c5 c6 n1 120.7(13) . . ?
c6' n1' c2' 118.2(11) . . ?
c6' n1' co1 129.2(9) . . ?
c2' n1' co1 112.4(9) . . ?
n1' c2' c3' 119.9(13) . . ?
n1' c2' c2 116.4(11) . . ?
c3' c2' c2 123.7(12) . . ?
c4' c3' c2' 118.7(14) . . ?
c3' c4' c5' 122.1(14) . . ?
c4' c5' c6' 117.3(14) . . ?
n1' c6' c5' 123.8(13) . . ?
n1" co2 n1"' 82.7(4) . . y
n1" co2 n2" 176.3(4) . . y
n1"' co2 n2" 95.1(4) . . y
n1" co2 n5" 92.4(4) . . y
n1"' co2 n5" 89.0(4) . . y
n2" co2 n5" 90.5(4) . . y
n1" co2 n4" 89.3(4) . . y
n1"' co2 n4" 91.8(4) . . y
n2" co2 n4" 87.8(4) . . y
n5" co2 n4" 178.2(5) . . y
n1" co2 n3" 93.4(4) . . y
n1"' co2 n3" 176.0(4) . . y
n2" co2 n3" 88.9(4) . . y
n5" co2 n3" 90.1(4) . . y
n4" co2 n3" 89.2(4) . . y
c6" n1" c2" 118.1(12) . . ?
c6" n1" co2 127.8(10) . . ?
c2" n1" co2 114.1(8) . . ?
n1" c2" c3" 122.6(13) . . ?
n1" c2" c2"' 114.4(10) . . ?
c3" c2" c2"' 123.0(12) . . ?
c4" c3" c2" 118.2(14) . . ?
c3" c4" c5" 118.9(13) . . ?
c6" c5" c4" 117.9(14) . . ?
n1" c6" c5" 124.2(16) . . ?
c6"' n1"' c2"' 118.3(10) . . ?
c6"' n1"' co2 127.0(9) . . ?
c2"' n1"' co2 114.5(8) . . ?
n1"' c2"' c3"' 121.8(12) . . ?
n1"' c2"' c2" 114.2(10) . . ?
c3"' c2"' c2" 124.0(12) . . ?
c4"' c3"' c2"' 119.4(14) . . ?
c5"' c4"' c3"' 118.4(14) . . ?
c4"' c5"' c6"' 121.7(15) . . ?
n1"' c6"' c5"' 120.1(13) . . ?
o14 cl1 o14 141(4) 4 . ?
o14 cl1 o11 110(2) 4 . ?
o14 cl1 o11 110(2) . . ?
o14 cl1 o12 127(2) 4 4 ?
o14 cl1 o12 42(2) . 4 ?
o11 cl1 o12 101.9(16) . 4 ?
o14 cl1 o12 42(2) 4 . ?
o14 cl1 o12 127(2) . . ?
o11 cl1 o12 101.9(16) . . ?
o12 cl1 o12 156(3) 4 . ?
o14 cl1 o13 104(2) 4 4 ?
o14 cl1 o13 62(2) . 4 ?
o11 cl1 o13 108.8(16) . 4 ?
o12 cl1 o13 104(2) 4 4 ?
o12 cl1 o13 68(2) . 4 ?
o14 cl1 o13 62(2) 4 . ?
o14 cl1 o13 104(2) . . ?
o11 cl1 o13 108.8(16) . . ?
o12 cl1 o13 68(2) 4 . ?
o12 cl1 o13 104(2) . . ?
o13 cl1 o13 142(3) 4 . ?
o14 o12 cl1 57(4) 4 . ?
o14 o12 o13 107(5) 4 4 ?
cl1 o12 o13 57(2) . 4 ?
o14 o13 cl1 51(2) 4 . ?
o14 o13 o12 104(3) 4 4 ?
cl1 o13 o12 56(2) . 4 ?
o12 o14 cl1 81(4) 4 . ?
o12 o14 o13 147(6) 4 4 ?
cl1 o14 o13 67(3) . 4 ?
o24 cl2 o24 129(2) 4_556 . ?
o24 cl2 o22 54.8(15) 4_556 . ?
o24 cl2 o22 111.7(16) . . ?
o24 cl2 o22 111.7(16) 4_556 4_556 ?
o24 cl2 o22 54.8(15) . 4_556 ?
o22 cl2 o22 152(2) . 4_556 ?
o24 cl2 o23 46.8(14) 4_556 . ?
o24 cl2 o23 110.2(14) . . ?
o22 cl2 o23 101.3(17) . . ?
o22 cl2 o23 67.3(17) 4_556 . ?
o24 cl2 o23 110.2(14) 4_556 4_556 ?
o24 cl2 o23 46.8(14) . 4_556 ?
o22 cl2 o23 67.3(16) . 4_556 ?
o22 cl2 o23 101.3(17) 4_556 4_556 ?
o23 cl2 o23 133(2) . 4_556 ?
o24 cl2 o21 115.4(11) 4_556 . ?
o24 cl2 o21 115.4(11) . . ?
o22 cl2 o21 104.0(12) . . ?
o22 cl2 o21 104.0(12) 4_556 . ?
o23 cl2 o21 113.3(12) . . ?
o23 cl2 o21 113.3(12) 4_556 . ?
o24 o22 cl2 57.4(16) 4_556 . ?
o24 o22 o23 103(2) 4_556 4_556 ?
cl2 o22 o23 56.6(15) . 4_556 ?
o24 o23 cl2 60(2) 4_556 . ?
o24 o23 o22 114(3) 4_556 4_556 ?
cl2 o23 o22 56.1(15) . 4_556 ?
o23 o24 o22 140(3) 4_556 4_556 ?
o23 o24 cl2 73(2) 4_556 . ?
o22 o24 cl2 67.8(18) 4_556 . ?
o33 cl3 o33 76(4) 4 . ?
o33 cl3 o34 123(2) 4 . ?
o33 cl3 o34 132(2) . . ?
o33 cl3 o34 132(2) 4 4 ?
o33 cl3 o34 123(2) . 4 ?
o34 cl3 o34 80(3) . 4 ?
o33 cl3 o32 95(2) 4 . ?
o33 cl3 o32 108(2) . . ?
o34 cl3 o32 113(2) . . ?
o34 cl3 o32 39.3(14) 4 . ?
o33 cl3 o32 108(2) 4 4 ?
o33 cl3 o32 95(2) . 4 ?
o34 cl3 o32 39.3(14) . 4 ?
o34 cl3 o32 113(2) 4 4 ?
o32 cl3 o32 151(2) . 4 ?
o33 cl3 o31 117(2) 4 4 ?
o33 cl3 o31 42.4(18) . 4 ?
o34 cl3 o31 111.1(16) . 4 ?
o34 cl3 o31 85.3(17) 4 4 ?
o32 cl3 o31 92.1(15) . 4 ?
o32 cl3 o31 93.0(16) 4 4 ?
o33 cl3 o31 42.4(18) 4 . ?
o33 cl3 o31 117(2) . . ?
o34 cl3 o31 85.3(17) . . ?
o34 cl3 o31 111.1(16) 4 . ?
o32 cl3 o31 93.0(16) . . ?
o32 cl3 o31 92.1(15) 4 . ?
o31 cl3 o31 159(2) 4 . ?
o33 o31 cl3 57(2) 4 . ?
o34 o32 cl3 68(3) 4 . ?
o31 o33 cl3 81(3) 4 . ?
o31 o33 o33 130(3) 4 4 ?
cl3 o33 o33 51.8(19) . 4 ?
o32 o34 cl3 73(3) 4 . ?
o32 o34 o34 115(3) 4 4 ?
cl3 o34 o34 50.0(15) . 4 ?
o43b cl4 o41a 92.5(19) . . ?
o43b cl4 o41b 113(2) . . ?
o41a cl4 o41b 27.6(12) . . ?
o43b cl4 o44a 117.7(18) . . ?
o41a cl4 o44a 112.0(15) . . ?
o41b cl4 o44a 85.6(15) . . ?
o43b cl4 o42a 102(2) . . ?
o41a cl4 o42a 115.6(18) . . ?
o41b cl4 o42a 125.0(18) . . ?
o44a cl4 o42a 115.2(18) . . ?
o43b cl4 o42b 112(2) . . ?
o41a cl4 o42b 95.1(16) . . ?
o41b cl4 o42b 103.3(16) . . ?
o44a cl4 o42b 121.1(15) . . ?
o42a cl4 o42b 21.9(17) . . ?
o43b cl4 o44b 109.9(19) . . ?
o41a cl4 o44b 138.0(16) . . ?
o41b cl4 o44b 111.1(16) . . ?
o44a cl4 o44b 26.1(11) . . ?
o42a cl4 o44b 94.8(18) . . ?
o42b cl4 o44b 107.8(16) . . ?
o43b cl4 o43a 15(2) . . ?
o41a cl4 o43a 105.2(19) . . ?
o41b cl4 o43a 121(2) . . ?
o44a cl4 o43a 103.9(18) . . ?
o42a cl4 o43a 103(2) . . ?
o42b cl4 o43a 118(2) . . ?
o44b cl4 o43a 94.4(19) . . ?
o52 cl5 o51 107.1(8) . . ?
o52 cl5 o54 109.5(9) . . ?
o51 cl5 o54 111.4(8) . . ?
o52 cl5 o53 110.5(8) . . ?
o51 cl5 o53 107.1(8) . . ?
o54 cl5 o53 111.1(9) . . ?
o73 cl7 o73 85(2) . 2_665 ?
o73 cl7 o74 83.3(17) . 2_665 ?
o73 cl7 o74 122.9(17) 2_665 2_665 ?
o73 cl7 o74 122.9(17) . . ?
o73 cl7 o74 83.3(17) 2_665 . ?
o74 cl7 o74 146(3) 2_665 . ?
o73 cl7 o72 107.1(17) . . ?
o73 cl7 o72 62.4(15) 2_665 . ?
o74 cl7 o72 68.4(17) 2_665 . ?
o74 cl7 o72 115.7(17) . . ?
o73 cl7 o72 62.4(15) . 2_665 ?
o73 cl7 o72 107.1(17) 2_665 2_665 ?
o74 cl7 o72 115.7(17) 2_665 2_665 ?
o74 cl7 o72 68.4(17) . 2_665 ?
o72 cl7 o72 167(2) . 2_665 ?
o73 cl7 o71 96.4(16) . . ?
o73 cl7 o71 166.4(18) 2_665 . ?
o74 cl7 o71 44.2(14) 2_665 . ?
o74 cl7 o71 107.0(18) . . ?
o72 cl7 o71 104.4(17) . . ?
o72 cl7 o71 85.3(17) 2_665 . ?
o73 cl7 o71 166.4(17) . 2_665 ?
o73 cl7 o71 96.4(16) 2_665 2_665 ?
o74 cl7 o71 107.0(18) 2_665 2_665 ?
o74 cl7 o71 44.2(14) . 2_665 ?
o72 cl7 o71 85.3(17) . 2_665 ?
o72 cl7 o71 104.4(17) 2_665 2_665 ?
o71 cl7 o71 86(2) . 2_665 ?
o74 o71 cl7 64(2) 2_665 . ?
cl7 o72 o73 56.2(15) . 2_665 ?
cl7 o72 o74 54.2(15) . 2_665 ?
o73 o72 o74 105(2) 2_665 2_665 ?
cl7 o73 o72 61.3(16) . 2_665 ?
o71 o74 cl7 72(2) 2_665 . ?
o71 o74 o72 117(3) 2_665 2_665 ?
cl7 o74 o72 57.4(15) . 2_665 ?
o83b cl8 o81 105(2) . . ?
o83b cl8 o84b 146(3) . . ?
o81 cl8 o84b 108.8(19) . . ?
o83b cl8 o82b 91(2) . . ?
o81 cl8 o82b 85.3(18) . . ?
o84b cl8 o82b 88(2) . . ?

loop_
_geom_bond_atom_site_label_1
_geom_bond_atom_site_label_2
_geom_bond_distance
_geom_bond_site_symmetry_2
_geom_bond_publ_flag
co1 n1 1.938(10) . y
co1 n1' 1.938(10) . y
co1 n3 1.942(10) . y
co1 n5 1.949(9) . y
co1 n2 1.974(10) . y
co1 n4 1.977(10) . y
n1 c2 1.361(14) . ?
n1 c6 1.374(15) . ?
c2 c3 1.373(17) . ?
c2 c2' 1.426(18) . ?
c3 c4 1.34(2) . ?
c4 c5 1.41(2) . ?
c5 c6 1.359(19) . ?
n1' c6' 1.319(16) . ?
n1' c2' 1.375(15) . ?
c2' c3' 1.418(19) . ?
c3' c4' 1.35(2) . ?
c4' c5' 1.35(2) . ?
c5' c6' 1.40(2) . ?
co2 n1" 1.943(9) . y
co2 n1"' 1.953(9) . y
co2 n2" 1.957(9) . y
co2 n5" 1.967(9) . y
co2 n4" 1.968(10) . y
co2 n3" 1.982(10) . y
n1" c6" 1.328(16) . ?
n1" c2" 1.353(15) . ?
c2" c3" 1.390(18) . ?
c2" c2"' 1.470(17) . ?
c3" c4" 1.36(2) . ?
c4" c5" 1.44(2) . ?
c5" c6" 1.34(2) . ?
n1"' c6"' 1.330(15) . ?
n1"' c2"' 1.336(15) . ?
c2"' c3"' 1.378(18) . ?
c3"' c4"' 1.37(2) . ?
c4"' c5"' 1.30(2) . ?
c5"' c6"' 1.406(18) . ?
cl1 o14 1.29(4) 4 ?
cl1 o14 1.29(4) . ?
cl1 o11 1.33(3) . ?
cl1 o12 1.52(4) 4 ?
cl1 o12 1.52(4) . ?
cl1 o13 1.54(4) 4 ?
cl1 o13 1.54(4) . ?
o12 o14 1.04(5) 4 ?
o12 o13 1.70(6) 4 ?
o13 o14 1.48(5) 4 ?
o13 o12 1.70(6) 4 ?
o14 o12 1.04(5) 4 ?
o14 o13 1.48(5) 4 ?
cl2 o24 1.33(2) 4_556 ?
cl2 o24 1.33(2) . ?
cl2 o22 1.46(3) . ?
cl2 o22 1.46(3) 4_556 ?
cl2 o23 1.47(3) . ?
cl2 o23 1.47(3) 4_556 ?
cl2 o21 1.47(2) . ?
o22 o24 1.29(4) 4_556 ?
o22 o23 1.62(4) 4_556 ?
o23 o24 1.12(3) 4_556 ?
o23 o22 1.62(4) 4_556 ?
o24 o23 1.12(3) 4_556 ?
o24 o22 1.29(4) 4_556 ?
cl3 o33 1.26(4) 4 ?
cl3 o33 1.26(4) . ?
cl3 o34 1.37(3) . ?
cl3 o34 1.37(3) 4 ?
cl3 o32 1.41(3) . ?
cl3 o32 1.41(3) 4 ?
cl3 o31 1.48(2) 4 ?
cl3 o31 1.48(2) . ?
o31 o33 1.01(4) 4 ?
o32 o34 0.94(3) 4 ?
o33 o31 1.01(4) 4 ?
o33 o33 1.55(8) 4 ?
o34 o32 0.94(3) 4 ?
o34 o34 1.77(6) 4 ?
cl4 o43b 1.37(3) . ?
cl4 o41a 1.41(2) . ?
cl4 o41b 1.43(3) . ?
cl4 o44a 1.43(2) . ?
cl4 o42a 1.43(3) . ?
cl4 o42b 1.44(3) . ?
cl4 o44b 1.48(3) . ?
cl4 o43a 1.53(4) . ?
cl5 o52 1.413(13) . ?
cl5 o51 1.429(11) . ?
cl5 o54 1.434(11) . ?
cl5 o53 1.438(12) . ?
cl7 o73 1.43(3) . ?
cl7 o73 1.43(3) 2_665 ?
cl7 o74 1.45(3) 2_665 ?
cl7 o74 1.45(3) . ?
cl7 o72 1.51(3) . ?
cl7 o72 1.51(3) 2_665 ?
cl7 o71 1.53(3) . ?
cl7 o71 1.53(3) 2_665 ?
o71 o74 1.12(4) 2_665 ?
o72 o73 1.52(4) 2_665 ?
o72 o74 1.66(4) 2_665 ?
o73 o72 1.52(4) 2_665 ?
o74 o71 1.12(4) 2_665 ?
o74 o72 1.66(4) 2_665 ?
cl8 o83b 1.35(4) . ?
cl8 o81 1.358(18) . ?
cl8 o84b 1.39(4) . ?
cl8 o82b 1.46(4) . ?
o82a o83a 1.41(5) . ?

loop_
_geom_hbond_atom_site_label_D
_geom_hbond_atom_site_label_H
_geom_hbond_atom_site_label_A
_geom_hbond_distance_DH
_geom_hbond_distance_HA
_geom_hbond_distance_DA
_geom_hbond_angle_DHA
_geom_hbond_site_symmetry_A
n2 h2a o82a 0.89 2.39 2.90(5) 116.2 6_556
n2 h2a o84b 0.89 2.45 3.23(4) 145.4 6_556
n2 h2a o12 0.89 2.58 3.09(5) 117.5 4_556
n2 h2a o82b 0.89 2.68 3.19(4) 117.6 6_556
n2 h2a cl8 0.89 3.38 4.062(12) 135.0 6_556
n2 h2b cl6 0.89 2.44 3.286(11) 159.4 4_556
n2 h2c o34 0.89 2.06 2.87(3) 152.3 4_556
n2 h2c o32 0.89 2.74 3.45(3) 137.6 1_556
n2 h2c o31 0.89 2.77 3.28(3) 118.0 4_556
n2 h2c o13 0.89 3.08 3.58(4) 117.8 4_556
n2 h2c cl3 0.89 3.17 3.928(11) 144.9 1_556
n2 h2c o34 0.89 3.19 4.03(4) 159.1 1_556
n2 h2c cl1 0.89 3.48 3.996(11) 119.4 1_556
n3 h3a o31 0.89 2.42 3.29(3) 167.1 4_556
n3 h3a o32 0.89 2.46 2.96(3) 116.4 1_556
n3 h3a o34 0.89 2.61 3.19(3) 123.6 4_556
n3 h3a cl6 0.89 2.80 3.345(11) 120.7 4_556
n3 h3a o33 0.89 3.05 3.87(4) 153.9 1_556
n3 h3a cl3 0.89 3.21 3.939(10) 141.0 1_556
n3 h3b o42b 0.89 2.16 3.04(3) 174.5 7_656
n3 h3b o42a 0.89 2.19 3.07(4) 167.6 7_656
n3 h3b o43b 0.89 2.97 3.64(4) 134.3 7_656
n3 h3b cl4 0.89 3.05 3.902(10) 159.8 7_656
n3 h3b o43a 0.89 3.25 3.92(4) 133.8 7_656
n3 h3b o41a 0.89 3.30 4.06(3) 143.9 7_656
n3 h3c o1 0.89 2.10 2.979(15) 167.4 1_556
n4 h4a o13 0.89 1.97 2.85(4) 167.2 4_556
n4 h4a o14 0.89 2.53 3.36(5) 155.0 1_556
n4 h4a o4 0.89 2.76 3.30(3) 120.5 1_556
n4 h4a cl1 0.89 3.32 4.194(11) 168.1 1_556
n4 h4a o12 0.89 3.50 4.28(5) 148.0 4_556
n4 h4a o12 0.89 3.51 4.32(5) 152.2 1_556
n4 h4b o1 0.89 2.38 3.129(17) 142.5 1_556
n4 h4b o32 0.89 2.47 3.16(3) 135.4 1_556
n4 h4b o34 0.89 2.58 3.07(3) 115.2 4_556
n4 h4c o83a 0.89 2.11 2.99(5) 169.0 1_556
n4 h4c o83b 0.89 2.26 3.09(4) 153.6 1_556
n4 h4c cl8 0.89 3.32 4.196(11) 169.2 1_556
n4 h4c o84a 0.89 3.35 4.14(4) 148.8 1_556
n4 h4c o82a 0.89 3.48 4.35(4) 165.9 1_556
n5 h5a o3 0.89 2.44 3.005(16) 121.9 .
n5 h5a o2 0.89 2.52 3.016(17) 115.7 .
n5 h5a o82b 0.89 3.37 4.21(4) 158.2 7_656
n5 h5b o42a 0.89 2.14 3.00(4) 161.4 7_656
n5 h5b o42b 0.89 2.28 3.16(3) 171.9 7_656
n5 h5b cl4 0.89 3.56 4.406(12) 160.3 7_656
n5 h5c o82b 0.89 2.63 3.45(4) 153.7 6_556
n5 h5c o82a 0.89 3.14 3.95(5) 153.3 6_556
n5 h5c o3 0.89 3.27 4.032(16) 145.3 4_556
n2" h2a" o54 0.89 2.25 3.097(16) 159.1 7_656
n2" h2a" cl5 0.89 3.09 3.946(11) 161.7 7_656
n2" h2a" o53 0.89 3.23 4.036(17) 151.7 7_656
n2" h2a" o52 0.89 3.46 4.164(18) 137.7 7_656
n2" h2b" o43a 0.89 2.31 3.18(4) 165.5 .
n2" h2b" o43b 0.89 2.33 3.16(3) 155.1 .
n2" h2c" cl6 0.89 2.49 3.301(10) 151.1 .
n2" h2c" o44b 0.89 2.50 2.99(3) 115.6 7_656
n2" h2c" o1 0.89 3.30 3.711(16) 110.6 7_656
n3" h3a" o21 0.89 2.42 3.235(17) 153.3 .
n3" h3a" o41b 0.89 2.52 3.07(3) 120.6 6_556
n3" h3a" o22 0.89 3.25 3.98(3) 141.3 .
n3" h3a" cl2 0.89 3.47 4.296(11) 155.5 .
n3" h3b" o44a 0.89 2.20 2.97(3) 145.3 7_656
n3" h3b" o44b 0.89 2.35 3.20(3) 158.9 7_656
n3" h3b" cl4 0.89 3.20 4.004(11) 151.3 7_656
n3" h3b" o41b 0.89 3.25 3.84(3) 125.7 7_656
n3" h3b" o42b 0.89 3.47 4.26(3) 149.4 7_656
n3" h3b" o42a 0.89 3.51 4.35(4) 158.0 7_656
n3" h3c" o52 0.89 2.86 3.626(17) 145.3 4
n3" h3c" o42b 0.89 2.95 3.41(3) 113.9 6_556
n3" h3c" o42a 0.89 3.48 3.95(4) 115.9 6_556
n4" h4a" o53 0.89 2.48 3.104(17) 127.2 .
n4" h4a" o43a 0.89 3.24 4.04(4) 151.1 .
n4" h4a" o43b 0.89 3.52 4.29(4) 146.2 .
n4" h4b" o51 0.89 2.49 3.240(16) 142.9 .
n4" h4b" o51 0.89 2.77 3.443(17) 133.2 4
n4" h4b" cl5 0.89 3.29 3.802(11) 119.4 .
n4" h4c" cl5 0.89 3.51 3.952(11) 113.8 4
n4" h4c" o52 0.89 2.54 3.201(18) 132.0 4
n4" h4c" o31 0.89 2.65 3.14(3) 115.1 .
n4" h4c" cl6 0.89 3.07 3.602(12) 120.7 .
n4" h4c" cl5 0.89 3.51 3.952(11) 113.8 4
n5" h5a" o22 0.89 2.38 3.24(3) 161.8 .
n5" h5a" o21 0.89 3.04 3.534(10) 117.1 .
n5" h5a" cl2 0.89 3.08 3.833(10) 143.3 .
n5" h5a" o23 0.89 3.15 3.84(3) 137.0 .
n5" h5a" o71 0.89 3.38 3.85(3) 116.0 5_666
n5" h5b" o72 0.89 2.28 3.08(3) 149.2 5_666
n5" h5b" o54 0.89 2.53 3.099(15) 122.7 7_656
n5" h5b" o74 0.89 2.54 2.96(3) 110.1 6_556
n5" h5b" cl7 0.89 3.48 4.123(10) 131.5 5_666
n5" h5c" o44a 0.89 2.30 3.13(2) 154.5 7_656
n5" h5c" o44b 0.89 2.84 3.62(3) 147.4 7_656
n5" h5c" o41b 0.89 3.11 3.93(3) 153.7 7_656
n5" h5c" cl4 0.89 3.52 4.385(11) 165.5 7_656
